data_8000340
loop_
_publ_author_name
'Sarkar, Sounak'
'Thomas, Sajesh P.'
'Potnuru, Lokeswara Rao'
'Edwards, Alison J.'
'Grosjean, Arnaud'
'Ramanathan, Krishna Venkatachala'
'Guru Row, T. N.'

_publ_section_title
;
 Experimental Insights into the Electronic Nature, Spectral Features, and
 Role of Entropy in Short
 CH<sub>3</sub>&#x00B7;&#x00B7;&#x00B7;CH<sub>3</sub> Hydrophobic
 Interactions.
;
_journal_issue 22
_journal_name_full 'The journal of physical chemistry letters'
_journal_page_first 7224
_journal_page_last 7229
_journal_paper_doi 10.1021/acs.jpclett.9b02734
_journal_volume 10
_journal_year 2019
_chemical_formula_sum 'C21 H16 F4 N4 O6'
_chemical_formula_weight 496.38
_space_group_crystal_system triclinic
_space_group_IT_number 2
_space_group_name_Hall '-P 1'
_space_group_name_H-M_alt 'P -1'
_atom_sites_solution_hydrogens difmap
_audit_creation_method SHELXL-2018/3
_cell_angle_alpha 94.526(3)
_cell_angle_beta 99.280(2)
_cell_angle_gamma 90.550(3)
_cell_formula_units_Z 2
_cell_length_a 6.8745(2)
_cell_length_b 7.5733(3)
_cell_length_c 20.5303(6)
_cell_measurement_temperature 293(2)
_cell_measurement_theta_max 30.0
_cell_measurement_theta_min 2.0
_cell_volume 1051.31(6)
_computing_structure_refinement 'SHELXL-2018/3 (Sheldrick, 2018)'
_diffrn_ambient_temperature 293(2)
_diffrn_measured_fraction_theta_full 0.814
_diffrn_measured_fraction_theta_max 0.814
_diffrn_measurement_details '30 images, exposure time   0 minutes'
_diffrn_measurement_device_type KOALA
_diffrn_measurement_method Laue
_diffrn_radiation_type neutrons
_diffrn_radiation_wavelength 0.850
_diffrn_reflns_av_R_equivalents 0.1089
_diffrn_reflns_av_unetI/netI 0.2588
_diffrn_reflns_Laue_measured_fraction_full 0.814
_diffrn_reflns_Laue_measured_fraction_max 0.814
_diffrn_reflns_limit_h_max 5
_diffrn_reflns_limit_h_min -5
_diffrn_reflns_limit_k_max 11
_diffrn_reflns_limit_k_min -11
_diffrn_reflns_limit_l_max 11
_diffrn_reflns_limit_l_min -11
_diffrn_reflns_number 2912
_diffrn_reflns_point_group_measured_fraction_full 0.814
_diffrn_reflns_point_group_measured_fraction_max 0.814
_diffrn_reflns_theta_full 30.029
_diffrn_reflns_theta_max 30.029
_diffrn_reflns_theta_min 3.353
_diffrn_source 'nuclear reactor'
_exptl_absorpt_coefficient_mu 0.218
_exptl_crystal_density_diffrn 1.568
_exptl_crystal_description plate
_exptl_crystal_F_000 508
_exptl_crystal_size_max 1.000
_exptl_crystal_size_mid 0.200
_exptl_crystal_size_min 0.200
_refine_diff_density_max 0.657
_refine_diff_density_min -0.623
_refine_diff_density_rms 0.141
_refine_ls_extinction_method none
_refine_ls_goodness_of_fit_ref 1.077
_refine_ls_hydrogen_treatment refall
_refine_ls_matrix_type full
_refine_ls_number_parameters 460
_refine_ls_number_reflns 2912
_refine_ls_number_restraints 0
_refine_ls_restrained_S_all 1.077
_refine_ls_R_factor_all 0.2262
_refine_ls_R_factor_gt 0.0823
_refine_ls_shift/su_max 0.000
_refine_ls_shift/su_mean 0.000
_refine_ls_structure_factor_coef Fsqd
_refine_ls_weighting_details 'w=1/[\s^2^(Fo^2^)+4.9539P] where P=(Fo^2^+2Fc^2^)/3'
_refine_ls_weighting_scheme calc
_refine_ls_wR_factor_gt 0.0957
_refine_ls_wR_factor_ref 0.1270
_reflns_Friedel_coverage 0.000
_reflns_number_gt 1332
_reflns_number_total 2912
_reflns_threshold_expression 'I > 2\s(I)'
_cod_data_source_file jz9b02734_si_003.cif
_cod_data_source_block Theo-25DFBZA-neut-order
_cod_depositor_comments 'Adding full bibliography for 8000326--8000347.cif.'
_cod_database_code 8000340
_shelx_shelxl_version_number 2018/3
_shelx_space_group_comment
;
The symmetry employed for this shelxl refinement is uniquely defined
by the following loop, which should always be used as a source of
symmetry information in preference to the above space-group names.
They are only intended as comments.
;
_shelx_estimated_absorpt_t_min 0.812
_shelx_estimated_absorpt_t_max 0.958

loop_
_space_group_symop_operation_xyz
'x, y, z'
'-x, -y, -z'

loop_
_atom_site_label
_atom_site_type_symbol
_atom_site_fract_x
_atom_site_fract_y
_atom_site_fract_z
_atom_site_U_iso_or_equiv
_atom_site_adp_type
_atom_site_occupancy
_atom_site_site_symmetry_order
_atom_site_calc_flag
F30 F 0.0953(12) 0.4476(13) 0.3331(3) 0.069(3) Uani 1 1 d
F31 F -0.2907(12) 0.1666(13) 0.0973(4) 0.072(3) Uani 1 1 d
O29 O 0.3357(11) 0.5021(12) 0.1622(3) 0.054(2) Uani 1 1 d
O28 O 0.3784(12) 0.5593(14) 0.2710(3) 0.081(3) Uani 1 1 d
C21 C 0.0892(7) 0.3982(8) 0.2174(2) 0.0369(15) Uani 1 1 d
C26 C -0.0155(8) 0.3249(8) 0.1566(2) 0.0370(15) Uani 1 1 d
H26 H 0.0433(16) 0.3325(18) 0.1112(6) 0.059(4) Uani 1 1 d
C27 C 0.2812(8) 0.4945(8) 0.2207(2) 0.0393(15) Uani 1 1 d
C25 C -0.1935(8) 0.2411(9) 0.1557(3) 0.0432(16) Uani 1 1 d
C22 C 0.0040(8) 0.3825(8) 0.2738(2) 0.0394(15) Uani 1 1 d
C24 C -0.2775(9) 0.2263(9) 0.2116(3) 0.0448(16) Uani 1 1 d
H24 H -0.4212(19) 0.157(2) 0.2094(6) 0.074(4) Uani 1 1 d
C23 C -0.1757(9) 0.2987(9) 0.2720(3) 0.0486(18) Uani 1 1 d
H23 H -0.239(2) 0.290(2) 0.3177(6) 0.084(5) Uani 1 1 d
H29 H 0.4688(19) 0.5710(19) 0.1688(5) 0.063(4) Uani 1 1 d
O13 O 1.2874(10) 0.9873(10) 0.2085(3) 0.047(2) Uani 1 1 d
O11 O 1.0139(10) 0.7600(11) 0.0021(3) 0.062(3) Uani 1 1 d
N1 N 1.1447(6) 0.8807(6) 0.10499(16) 0.0388(11) Uani 1 1 d
N7 N 0.9253(6) 0.8381(6) 0.25574(19) 0.0408(12) Uani 1 1 d
N3 N 0.8420(6) 0.7175(6) 0.08527(17) 0.0412(11) Uani 1 1 d
N9 N 0.6877(6) 0.6950(6) 0.18316(17) 0.0415(11) Uani 1 1 d
C6 C 1.1513(8) 0.9071(8) 0.1733(2) 0.0361(15) Uani 1 1 d
C5 C 0.9829(7) 0.8369(7) 0.1942(2) 0.0325(14) Uani 1 1 d
C4 C 0.8335(7) 0.7466(8) 0.1511(2) 0.0331(14) Uani 1 1 d
C2 C 1.0007(8) 0.7831(8) 0.0606(2) 0.0401(16) Uani 1 1 d
C8 C 0.7507(8) 0.7541(8) 0.2465(2) 0.0439(18) Uani 1 1 d
H8 H 0.6667(18) 0.734(2) 0.2867(5) 0.069(4) Uani 1 1 d
C10 C 1.3099(12) 0.9549(13) 0.0780(3) 0.049(2) Uani 1 1 d
H10A H 1.319(3) 1.097(3) 0.0907(9) 0.102(6) Uani 1 1 d
H10B H 1.295(3) 0.921(3) 0.0291(7) 0.150(11) Uani 1 1 d
H10C H 1.441(3) 0.918(3) 0.1030(10) 0.107(7) Uani 1 1 d
C12 C 0.6917(12) 0.6090(12) 0.0399(3) 0.0509(19) Uani 1 1 d
H12A H 0.593(3) 0.561(3) 0.0646(9) 0.140(10) Uani 1 1 d
H12B H 0.752(3) 0.504(4) 0.0186(13) 0.145(11) Uani 1 1 d
H12C H 0.624(3) 0.683(3) 0.0017(11) 0.144(10) Uani 1 1 d
H7 H 0.9997(17) 0.8986(18) 0.2997(5) 0.057(3) Uani 1 1 d
F40 F 1.7228(12) 1.1947(15) 0.4272(3) 0.085(3) Uani 1 1 d
O38 O 1.1469(11) 1.0246(11) 0.3648(3) 0.060(2) Uani 1 1 d
O39 O 1.4289(12) 1.0875(12) 0.3325(4) 0.064(3) Uani 1 1 d
F41 F 1.1934(14) 1.3053(17) 0.5920(4) 0.110(4) Uani 1 1 d
C31 C 1.3893(8) 1.1733(9) 0.4435(3) 0.0443(16) Uani 1 1 d
C37 C 1.3128(9) 1.0884(9) 0.3767(3) 0.0468(17) Uani 1 1 d
C32 C 1.5856(9) 1.2210(9) 0.4656(3) 0.0524(18) Uani 1 1 d
C36 C 1.2562(11) 1.2036(10) 0.4877(3) 0.0552(18) Uani 1 1 d
H36 H 1.108(2) 1.167(2) 0.4711(6) 0.087(5) Uani 1 1 d
C34 C 1.5152(11) 1.3304(10) 0.5724(3) 0.063(2) Uani 1 1 d
H34 H 1.560(2) 1.390(2) 0.6224(6) 0.088(5) Uani 1 1 d
C35 C 1.3222(11) 1.2793(11) 0.5501(3) 0.067(2) Uani 1 1 d
C33 C 1.6491(10) 1.3018(10) 0.5292(3) 0.0572(19) Uani 1 1 d
H33 H 1.806(2) 1.338(2) 0.5437(7) 0.089(5) Uani 1 1 d
H39 H 1.3573(16) 1.0439(19) 0.2893(6) 0.063(4) Uani 1 1 d

loop_
_atom_site_aniso_label
_atom_site_aniso_U_11
_atom_site_aniso_U_22
_atom_site_aniso_U_33
_atom_site_aniso_U_23
_atom_site_aniso_U_13
_atom_site_aniso_U_12
F30 0.061(6) 0.106(8) 0.036(4) -0.007(4) 0.008(3) -0.025(5)
F31 0.055(5) 0.102(8) 0.054(4) -0.005(5) 0.003(4) -0.036(5)
O29 0.035(4) 0.082(7) 0.041(4) -0.011(4) 0.005(3) -0.014(4)
O28 0.059(5) 0.149(9) 0.031(3) -0.020(4) 0.010(3) -0.055(5)
C21 0.027(3) 0.051(4) 0.032(3) -0.002(3) 0.007(2) -0.009(3)
C26 0.031(3) 0.049(4) 0.029(3) 0.001(3) 0.003(2) -0.010(3)
H26 0.045(7) 0.086(11) 0.047(6) -0.008(6) 0.018(5) -0.027(7)
C27 0.031(3) 0.056(4) 0.030(3) 0.000(3) 0.007(2) -0.007(3)
C25 0.035(3) 0.055(4) 0.039(3) 0.000(3) 0.006(2) -0.016(3)
C22 0.032(3) 0.060(4) 0.028(3) 0.005(3) 0.010(2) -0.011(3)
C24 0.040(4) 0.051(4) 0.045(3) 0.006(3) 0.012(3) -0.012(3)
H24 0.050(8) 0.100(12) 0.074(8) 0.008(8) 0.021(6) -0.042(8)
C23 0.045(4) 0.065(5) 0.038(3) 0.004(3) 0.015(3) -0.010(3)
H23 0.066(9) 0.129(14) 0.064(8) 0.011(8) 0.031(7) -0.041(9)
H29 0.045(8) 0.096(11) 0.054(7) 0.012(7) 0.025(6) -0.025(7)
O13 0.042(4) 0.064(6) 0.033(3) -0.007(3) 0.004(3) -0.022(4)
O11 0.061(6) 0.093(7) 0.030(4) -0.009(4) 0.007(3) -0.019(5)
N1 0.032(2) 0.054(3) 0.0303(18) 0.0016(19) 0.0043(16) -0.007(2)
N7 0.037(3) 0.057(3) 0.027(2) -0.003(2) 0.0060(18) -0.007(2)
N3 0.039(2) 0.052(3) 0.0294(18) -0.0045(18) 0.0019(17) -0.010(2)
N9 0.032(2) 0.055(3) 0.035(2) -0.0031(19) 0.0018(17) -0.014(2)
C6 0.031(3) 0.052(4) 0.023(2) -0.007(3) 0.003(2) -0.015(3)
C5 0.032(3) 0.042(4) 0.025(2) 0.001(2) 0.009(2) -0.006(3)
C4 0.025(3) 0.043(4) 0.031(3) 0.002(3) 0.006(2) -0.008(3)
C2 0.037(3) 0.054(4) 0.026(3) -0.007(3) 0.001(2) -0.011(3)
C8 0.034(4) 0.066(5) 0.032(3) -0.005(3) 0.013(3) -0.016(3)
H8 0.059(8) 0.112(13) 0.042(6) 0.015(6) 0.023(6) -0.012(8)
C10 0.045(4) 0.071(6) 0.032(4) 0.004(3) 0.016(3) -0.014(5)
H10A 0.102(14) 0.078(13) 0.133(13) -0.009(12) 0.055(11) -0.039(11)
H10B 0.109(14) 0.30(3) 0.040(8) -0.003(11) 0.034(8) -0.105(16)
H10C 0.073(12) 0.15(2) 0.106(12) 0.030(12) 0.032(10) 0.004(12)
C12 0.052(5) 0.058(6) 0.039(4) -0.010(4) 0.002(4) -0.011(4)
H12A 0.104(14) 0.23(3) 0.087(11) -0.015(13) 0.027(10) -0.111(16)
H12B 0.076(13) 0.16(2) 0.164(18) -0.109(19) -0.014(12) -0.014(14)
H12C 0.15(2) 0.117(18) 0.133(16) 0.031(15) -0.093(15) -0.075(16)
H7 0.054(8) 0.080(10) 0.034(6) -0.004(6) 0.005(5) -0.010(7)
F40 0.051(5) 0.156(10) 0.044(4) -0.005(5) 0.006(4) -0.017(5)
O38 0.054(5) 0.085(6) 0.036(3) -0.013(4) 0.006(3) -0.027(4)
O39 0.054(5) 0.108(7) 0.029(4) -0.016(4) 0.010(3) -0.028(5)
F41 0.085(7) 0.181(12) 0.056(5) -0.040(6) 0.017(5) -0.003(7)
C31 0.036(4) 0.060(5) 0.033(3) -0.004(3) -0.001(2) -0.005(3)
C37 0.045(4) 0.058(5) 0.035(3) -0.006(3) 0.005(3) -0.009(3)
C32 0.047(4) 0.068(5) 0.041(3) 0.003(3) 0.006(3) -0.014(4)
C36 0.049(4) 0.077(5) 0.036(3) -0.010(3) 0.004(3) -0.006(4)
H36 0.059(9) 0.144(15) 0.056(7) -0.017(8) 0.017(7) -0.018(10)
C34 0.085(6) 0.066(5) 0.032(3) -0.004(3) -0.003(3) -0.012(4)
H34 0.091(11) 0.127(15) 0.040(7) -0.005(8) -0.003(6) -0.025(9)
C35 0.065(5) 0.101(6) 0.030(3) -0.015(3) 0.007(3) -0.007(4)
C33 0.049(4) 0.085(6) 0.030(3) -0.003(3) -0.010(3) -0.015(4)
H33 0.064(10) 0.115(14) 0.077(9) -0.009(8) -0.011(7) -0.044(9)
H39 0.038(7) 0.102(11) 0.045(7) -0.010(7) 0.007(5) -0.014(7)

loop_
_atom_type_symbol
_atom_type_description
_atom_type_scat_dispersion_real
_atom_type_scat_dispersion_imag
_atom_type_scat_source
C C 0.0056 0.0025 'Neutron Data Booklet, ILL Grenoble, France (2003) ISBN 0-9704143-7-4'
H H 0.0000 0.0000 'Neutron Data Booklet, ILL Grenoble, France (2003) ISBN 0-9704143-7-4'
F F 0.0261 0.0153 'Neutron Data Booklet, ILL Grenoble, France (2003) ISBN 0-9704143-7-4'
N N 0.0100 0.0049 'Neutron Data Booklet, ILL Grenoble, France (2003) ISBN 0-9704143-7-4'
O O 0.0172 0.0091 'Neutron Data Booklet, ILL Grenoble, France (2003) ISBN 0-9704143-7-4'

loop_
_geom_angle_atom_site_label_1
_geom_angle_atom_site_label_2
_geom_angle_atom_site_label_3
_geom_angle
H29 O29 C27 108.2(8)
C22 C21 C26 117.6(4)
C22 C21 C27 121.5(4)
C26 C21 C27 120.9(4)
H26 C26 C25 120.1(7)
H26 C26 C21 121.0(7)
C25 C26 C21 119.0(5)
O28 C27 O29 122.6(6)
O28 C27 C21 124.2(5)
O29 C27 C21 113.2(5)
F31 C25 C26 118.7(5)
F31 C25 C24 118.1(5)
C26 C25 C24 123.2(5)
F30 C22 C23 116.4(5)
F30 C22 C21 120.8(5)
C23 C22 C21 122.7(5)
H24 C24 C25 121.6(8)
H24 C24 C23 120.0(8)
C25 C24 C23 118.4(6)
H23 C23 C22 120.6(8)
H23 C23 C24 120.3(8)
C22 C23 C24 119.1(5)
C2 N1 C6 125.9(4)
C2 N1 C10 117.2(4)
C6 N1 C10 116.8(4)
H7 N7 C8 126.9(7)
H7 N7 C5 126.5(7)
C8 N7 C5 106.5(4)
C4 N3 C2 119.6(4)
C4 N3 C12 121.8(4)
C2 N3 C12 118.5(4)
C8 N9 C4 103.8(4)
O13 C6 N1 121.4(5)
O13 C6 C5 126.0(5)
N1 C6 C5 112.6(4)
C4 C5 N7 105.1(4)
C4 C5 C6 122.7(4)
N7 C5 C6 132.2(4)
N9 C4 N3 127.3(4)
N9 C4 C5 111.3(4)
N3 C4 C5 121.4(4)
O11 C2 N3 121.6(5)
O11 C2 N1 120.9(5)
N3 C2 N1 117.5(4)
H8 C8 N7 123.6(7)
H8 C8 N9 123.1(8)
N7 C8 N9 113.3(4)
H10B C10 H10C 112.6(18)
H10B C10 H10A 113.7(18)
H10C C10 H10A 100.5(15)
H10B C10 N1 110.0(10)
H10C C10 N1 110.8(11)
H10A C10 N1 108.8(10)
H12A C12 H12B 106(2)
H12A C12 H12C 111.3(19)
H12B C12 H12C 107.2(19)
H12A C12 N3 110.4(10)
H12B C12 N3 111.1(10)
H12C C12 N3 110.4(11)
H39 O39 C37 110.1(8)
C32 C31 C36 117.8(5)
C32 C31 C37 124.2(5)
C36 C31 C37 117.9(5)
O38 C37 O39 122.6(6)
O38 C37 C31 120.0(5)
O39 C37 C31 117.4(6)
F40 C32 C31 121.9(6)
F40 C32 C33 116.4(6)
C31 C32 C33 121.7(6)
H36 C36 C35 122.6(9)
H36 C36 C31 117.9(8)
C35 C36 C31 119.5(6)
H34 C34 C35 120.4(10)
H34 C34 C33 121.8(10)
C35 C34 C33 117.8(5)
F41 C35 C36 118.8(7)
F41 C35 C34 117.8(6)
C36 C35 C34 123.4(6)
H33 C33 C34 121.8(10)
H33 C33 C32 118.4(10)
C34 C33 C32 119.7(6)

loop_
_geom_bond_atom_site_label_1
_geom_bond_atom_site_label_2
_geom_bond_distance
F30 C22 1.331(8)
F31 C25 1.351(9)
O29 H29 1.033(18)
O29 C27 1.320(8)
O28 C27 1.202(8)
C21 C22 1.392(7)
C21 C26 1.408(6)
C21 C27 1.491(7)
C26 H26 1.078(14)
C26 C25 1.370(7)
C25 C24 1.378(8)
C22 C23 1.378(7)
C24 H24 1.105(15)
C24 C23 1.391(8)
C23 H23 1.100(14)
O13 C6 1.212(7)
O11 C2 1.219(7)
N1 C2 1.395(6)
N1 C6 1.395(6)
N1 C10 1.466(8)
N7 H7 1.032(14)
N7 C8 1.332(6)
N7 C5 1.383(6)
N3 C4 1.363(6)
N3 C2 1.379(6)
N3 C12 1.470(7)
N9 C8 1.342(6)
N9 C4 1.355(6)
C6 C5 1.411(7)
C5 C4 1.380(6)
C8 H8 1.101(12)
C10 H10B 1.006(17)
C10 H10C 1.01(3)
C10 H10A 1.08(3)
C12 H12A 0.99(2)
C12 H12B 1.00(3)
C12 H12C 1.05(3)
F40 C32 1.331(10)
O38 C37 1.215(8)
O39 H39 0.974(17)
O39 C37 1.301(8)
F41 C35 1.336(10)
C31 C32 1.387(7)
C31 C36 1.397(8)
C31 C37 1.480(7)
C32 C33 1.398(8)
C36 H36 1.05(2)
C36 C35 1.368(8)
C34 H34 1.085(15)
C34 C35 1.374(9)
C34 C33 1.385(9)
C33 H33 1.098(18)
